data_4036964
loop_
_publ_author_name
'Reckenth\"aler, Melissa'
'Neud\"orfl, J\"org-M'
'Zorlu, Elif'
'Griesbeck, Axel G.'

_publ_section_title
;
 Combined Photoredox and Lewis Acid Catalyzed \a-Hydroxyalkylation of
 Cyclic Ethers with Aromatic Ketones.
;
_journal_issue 16
_journal_name_full 'The Journal of organic chemistry'
_journal_page_first 7211
_journal_page_last 7216
_journal_paper_doi 10.1021/acs.joc.6b01085
_journal_volume 81
_journal_year 2016
_chemical_formula_moiety 'C13 H18 O2'
_chemical_formula_sum 'C13 H18 O2'
_chemical_formula_weight 206.27
_space_group_crystal_system monoclinic
_space_group_IT_number 14
_space_group_name_Hall '-P 2ybc'
_space_group_name_H-M_alt 'P 1 21/c 1'
_atom_sites_solution_hydrogens mixed
_audit_creation_method SHELXL-2014/7
_cell_angle_alpha 90
_cell_angle_beta 108.437(10)
_cell_angle_gamma 90
_cell_formula_units_Z 4
_cell_length_a 5.8141(7)
_cell_length_b 24.090(3)
_cell_length_c 8.6590(14)
_cell_measurement_reflns_used 45527
_cell_measurement_temperature 100(2)
_cell_measurement_theta_max 72.261
_cell_measurement_theta_min 3.670
_cell_volume 1150.5(3)
_computing_cell_refinement 'Bruker APEX 3'
_computing_data_collection 'Bruker APEX 3'
_computing_data_reduction 'Bruker APEX 3'
_computing_molecular_graphics 'SCHAKAL99 (E. Keller 1999)'
_computing_publication_material 'PLATON (A. L. Spek 1980-2015)'
_computing_structure_refinement 'SHELXL-2014/7 (Sheldrick, 2014)'
_computing_structure_solution 'SHELXt  (Sheldrick, 2015)'
_diffrn_ambient_temperature 100(2)
_diffrn_measured_fraction_theta_full 0.999
_diffrn_measured_fraction_theta_max 0.999
_diffrn_measurement_device_type 'Bruker D8'
_diffrn_measurement_method 'phi / omega scans'
_diffrn_radiation_type CuK\a
_diffrn_radiation_wavelength 1.54178
_diffrn_reflns_av_R_equivalents 0.0370
_diffrn_reflns_av_unetI/netI 0.0146
_diffrn_reflns_Laue_measured_fraction_full 0.999
_diffrn_reflns_Laue_measured_fraction_max 0.999
_diffrn_reflns_limit_h_max 7
_diffrn_reflns_limit_h_min -7
_diffrn_reflns_limit_k_max 29
_diffrn_reflns_limit_k_min -29
_diffrn_reflns_limit_l_max 10
_diffrn_reflns_limit_l_min -10
_diffrn_reflns_number 45527
_diffrn_reflns_point_group_measured_fraction_full 0.999
_diffrn_reflns_point_group_measured_fraction_max 0.999
_diffrn_reflns_theta_full 67.679
_diffrn_reflns_theta_max 72.261
_diffrn_reflns_theta_min 3.670
_diffrn_source microfocus
_exptl_absorpt_coefficient_mu 0.622
_exptl_absorpt_correction_T_max 0.7536
_exptl_absorpt_correction_T_min 0.5903
_exptl_absorpt_correction_type multi-scan
_exptl_absorpt_process_details 'Bruker SADABS'
_exptl_crystal_colour colourless
_exptl_crystal_density_diffrn 1.191
_exptl_crystal_description 'irregular, part of a big prism'
_exptl_crystal_F_000 448
_exptl_crystal_size_max 0.200
_exptl_crystal_size_mid 0.150
_exptl_crystal_size_min 0.150
_refine_diff_density_max 0.379
_refine_diff_density_min -0.226
_refine_diff_density_rms 0.069
_refine_ls_extinction_coef 0.0227(15)
_refine_ls_extinction_expression Fc^*^=kFc[1+0.001xFc^2^\l^3^/sin(2\q)]^-1/4^
_refine_ls_extinction_method 'SHELXL-2014/7 (Sheldrick 2014'
_refine_ls_goodness_of_fit_ref 1.107
_refine_ls_hydrogen_treatment mixed
_refine_ls_matrix_type full
_refine_ls_number_parameters 141
_refine_ls_number_reflns 2269
_refine_ls_number_restraints 0
_refine_ls_restrained_S_all 1.107
_refine_ls_R_factor_all 0.0406
_refine_ls_R_factor_gt 0.0401
_refine_ls_shift/su_max 0.000
_refine_ls_shift/su_mean 0.000
_refine_ls_structure_factor_coef Fsqd
_refine_ls_weighting_details 'w=1/[\s^2^(Fo^2^)+(0.0462P)^2^+0.5100P] where P=(Fo^2^+2Fc^2^)/3'
_refine_ls_weighting_scheme calc
_refine_ls_wR_factor_gt 0.1030
_refine_ls_wR_factor_ref 0.1034
_reflns_Friedel_coverage 0.000
_reflns_number_gt 2230
_reflns_number_total 2269
_reflns_threshold_expression 'I > 2\s(I)'
_cod_data_source_file jo6b01085_si_002.cif
_cod_data_source_block mr_neu1_0m
_cod_original_sg_symbol_H-M 'P 21/c'
_cod_database_code 4036964
_shelx_shelxl_version_number 2014/7
_shelx_space_group_comment
;
The symmetry employed for this shelxl refinement is uniquely defined
by the following loop, which should always be used as a source of
symmetry information in preference to the above space-group names.
They are only intended as comments.
;
_shelx_estimated_absorpt_t_min 0.886
_shelx_estimated_absorpt_t_max 0.913

loop_
_space_group_symop_operation_xyz
'x, y, z'
'-x, y+1/2, -z+1/2'
'-x, -y, -z'
'x, -y-1/2, z-1/2'

loop_
_atom_site_label
_atom_site_type_symbol
_atom_site_fract_x
_atom_site_fract_y
_atom_site_fract_z
_atom_site_U_iso_or_equiv
_atom_site_adp_type
_atom_site_occupancy
_atom_site_site_symmetry_order
_atom_site_calc_flag
_atom_site_refinement_flags_posn
_atom_site_refinement_flags_adp
O1 O 0.51399(15) 0.43067(4) 0.65523(10) 0.0191(2) Uani 1 1 d . .
H1X H 0.483(3) 0.4645(7) 0.628(2) 0.029 Uiso 1 1 d . U
O2 O 0.59987(16) 0.45618(3) 0.35269(9) 0.0199(2) Uani 1 1 d . .
C1 C 0.9946(2) 0.26084(5) 0.86587(14) 0.0223(3) Uani 1 1 d . .
H1 H 1.0488 0.2260 0.9153 0.027 Uiso 1 1 calc R U
C2 C 1.1159(2) 0.28655(5) 0.77126(14) 0.0201(3) Uani 1 1 d . .
H2 H 1.2559 0.2697 0.7577 0.024 Uiso 1 1 calc R U
C3 C 1.0333(2) 0.33704(5) 0.69586(14) 0.0177(3) Uani 1 1 d . .
H3 H 1.1197 0.3548 0.6331 0.021 Uiso 1 1 calc R U
C4 C 0.8250(2) 0.36189(5) 0.71155(13) 0.0157(3) Uani 1 1 d . .
C5 C 0.7293(2) 0.41556(5) 0.62009(13) 0.0150(3) Uani 1 1 d . .
C6 C 0.6678(2) 0.40427(5) 0.43579(13) 0.0168(3) Uani 1 1 d . .
H6 H 0.8173 0.3904 0.4147 0.020 Uiso 1 1 calc R U
C7 C 0.4672(3) 0.36186(5) 0.37044(15) 0.0266(3) Uani 1 1 d . .
H7A H 0.3194 0.3743 0.3940 0.032 Uiso 1 1 calc R U
H7B H 0.5178 0.3258 0.4255 0.032 Uiso 1 1 calc R U
C8 C 0.4108(3) 0.35466(6) 0.18640(16) 0.0335(4) Uani 1 1 d . .
H8A H 0.5506 0.3371 0.1636 0.040 Uiso 1 1 calc R U
H8B H 0.2683 0.3301 0.1435 0.040 Uiso 1 1 calc R U
C9 C 0.3588(3) 0.41098(6) 0.10222(15) 0.0294(3) Uani 1 1 d . .
H9A H 0.3423 0.4067 -0.0145 0.035 Uiso 1 1 calc R U
H9B H 0.2042 0.4259 0.1102 0.035 Uiso 1 1 calc R U
C10 C 0.9180(2) 0.46171(5) 0.67586(14) 0.0187(3) Uani 1 1 d . .
H10A H 0.8524 0.4963 0.6194 0.028 Uiso 1 1 calc R U
H10B H 1.0649 0.4514 0.6503 0.028 Uiso 1 1 calc R U
H10C H 0.9576 0.4671 0.7936 0.028 Uiso 1 1 calc R U
C11 C 0.7943(2) 0.28628(5) 0.88778(15) 0.0244(3) Uani 1 1 d . .
H11 H 0.7142 0.2695 0.9560 0.029 Uiso 1 1 calc R U
C12 C 0.7088(2) 0.33646(5) 0.81039(15) 0.0210(3) Uani 1 1 d . .
H12 H 0.5699 0.3534 0.8254 0.025 Uiso 1 1 calc R U
C13 C 0.5622(3) 0.45093(5) 0.18096(14) 0.0260(3) Uani 1 1 d . .
H13A H 0.7134 0.4376 0.1638 0.031 Uiso 1 1 calc R U
H13B H 0.5231 0.4878 0.1287 0.031 Uiso 1 1 calc R U

loop_
_atom_site_aniso_label
_atom_site_aniso_U_11
_atom_site_aniso_U_22
_atom_site_aniso_U_33
_atom_site_aniso_U_23
_atom_site_aniso_U_13
_atom_site_aniso_U_12
O1 0.0203(4) 0.0162(4) 0.0236(4) 0.0036(3) 0.0108(3) 0.0038(3)
O2 0.0306(5) 0.0140(4) 0.0132(4) 0.0016(3) 0.0042(3) 0.0009(3)
C1 0.0285(6) 0.0156(6) 0.0188(6) 0.0033(4) 0.0019(5) 0.0010(5)
C2 0.0217(6) 0.0185(6) 0.0179(6) -0.0016(4) 0.0032(5) 0.0035(4)
C3 0.0202(6) 0.0172(6) 0.0152(5) 0.0003(4) 0.0050(4) 0.0000(4)
C4 0.0182(5) 0.0142(5) 0.0125(5) -0.0007(4) 0.0019(4) -0.0013(4)
C5 0.0160(5) 0.0142(5) 0.0152(5) 0.0007(4) 0.0054(4) 0.0001(4)
C6 0.0206(6) 0.0133(5) 0.0153(5) 0.0013(4) 0.0040(4) 0.0019(4)
C7 0.0344(7) 0.0185(6) 0.0210(6) 0.0008(5) 0.0003(5) -0.0069(5)
C8 0.0469(9) 0.0219(7) 0.0223(7) -0.0044(5) -0.0024(6) -0.0060(6)
C9 0.0385(8) 0.0265(7) 0.0158(6) -0.0017(5) -0.0019(5) 0.0027(6)
C10 0.0213(6) 0.0153(5) 0.0182(6) 0.0003(4) 0.0043(5) -0.0026(4)
C11 0.0266(6) 0.0234(6) 0.0240(6) 0.0078(5) 0.0091(5) -0.0018(5)
C12 0.0204(6) 0.0209(6) 0.0222(6) 0.0039(5) 0.0074(5) 0.0007(5)
C13 0.0394(8) 0.0229(6) 0.0140(6) 0.0015(5) 0.0060(5) 0.0005(5)

loop_
_atom_type_symbol
_atom_type_description
_atom_type_scat_dispersion_real
_atom_type_scat_dispersion_imag
_atom_type_scat_source
C C 0.0181 0.0091 'International Tables Vol C Tables 4.2.6.8 and 6.1.1.4'
H H 0.0000 0.0000 'International Tables Vol C Tables 4.2.6.8 and 6.1.1.4'
O O 0.0492 0.0322 'International Tables Vol C Tables 4.2.6.8 and 6.1.1.4'

loop_
_geom_angle_atom_site_label_1
_geom_angle_atom_site_label_2
_geom_angle_atom_site_label_3
_geom_angle
C5 O1 H1X 108.1(11)
C6 O2 C13 111.70(9)
C11 C1 C2 119.47(11)
C11 C1 H1 120.3
C2 C1 H1 120.3
C1 C2 C3 120.26(11)
C1 C2 H2 119.9
C3 C2 H2 119.9
C2 C3 C4 120.67(11)
C2 C3 H3 119.7
C4 C3 H3 119.7
C12 C4 C3 118.48(11)
C12 C4 C5 121.66(10)
C3 C4 C5 119.87(10)
O1 C5 C4 107.82(9)
O1 C5 C10 109.73(9)
C4 C5 C10 110.17(9)
O1 C5 C6 109.47(9)
C4 C5 C6 108.30(9)
C10 C5 C6 111.27(9)
O2 C6 C7 110.01(9)
O2 C6 C5 107.56(9)
C7 C6 C5 113.75(10)
O2 C6 H6 108.5
C7 C6 H6 108.5
C5 C6 H6 108.5
C6 C7 C8 110.49(11)
C6 C7 H7A 109.6
C8 C7 H7A 109.6
C6 C7 H7B 109.6
C8 C7 H7B 109.6
H7A C7 H7B 108.1
C9 C8 C7 109.96(11)
C9 C8 H8A 109.7
C7 C8 H8A 109.7
C9 C8 H8B 109.7
C7 C8 H8B 109.7
H8A C8 H8B 108.2
C13 C9 C8 110.04(11)
C13 C9 H9A 109.7
C8 C9 H9A 109.7
C13 C9 H9B 109.7
C8 C9 H9B 109.7
H9A C9 H9B 108.2
C5 C10 H10A 109.5
C5 C10 H10B 109.5
H10A C10 H10B 109.5
C5 C10 H10C 109.5
H10A C10 H10C 109.5
H10B C10 H10C 109.5
C1 C11 C12 120.40(11)
C1 C11 H11 119.8
C12 C11 H11 119.8
C4 C12 C11 120.62(11)
C4 C12 H12 119.7
C11 C12 H12 119.7
O2 C13 C9 111.36(11)
O2 C13 H13A 109.4
C9 C13 H13A 109.4
O2 C13 H13B 109.4
C9 C13 H13B 109.4
H13A C13 H13B 108.0

loop_
_geom_bond_atom_site_label_1
_geom_bond_atom_site_label_2
_geom_bond_distance
O1 C5 1.4260(13)
O1 H1X 0.850(18)
O2 C6 1.4345(13)
O2 C13 1.4384(14)
C1 C11 1.3813(18)
C1 C2 1.3845(18)
C1 H1 0.9500
C2 C3 1.3921(17)
C2 H2 0.9500
C3 C4 1.3957(16)
C3 H3 0.9500
C4 C12 1.3892(16)
C4 C5 1.5263(15)
C5 C10 1.5288(15)
C5 C6 1.5452(15)
C6 C7 1.5190(16)
C6 H6 1.0000
C7 C8 1.5319(18)
C7 H7A 0.9900
C7 H7B 0.9900
C8 C9 1.5246(18)
C8 H8A 0.9900
C8 H8B 0.9900
C9 C13 1.5099(19)
C9 H9A 0.9900
C9 H9B 0.9900
C10 H10A 0.9800
C10 H10B 0.9800
C10 H10C 0.9800
C11 C12 1.3952(17)
C11 H11 0.9500
C12 H12 0.9500
C13 H13A 0.9900
C13 H13B 0.9900

loop_
_geom_torsion_atom_site_label_1
_geom_torsion_atom_site_label_2
_geom_torsion_atom_site_label_3
_geom_torsion_atom_site_label_4
_geom_torsion
C11 C1 C2 C3 -1.42(18)
C1 C2 C3 C4 -1.35(17)
C2 C3 C4 C12 3.07(17)
C2 C3 C4 C5 -176.51(10)
C12 C4 C5 O1 -0.90(14)
C3 C4 C5 O1 178.66(10)
C12 C4 C5 C10 118.83(12)
C3 C4 C5 C10 -61.61(13)
C12 C4 C5 C6 -119.26(11)
C3 C4 C5 C6 60.30(13)
C13 O2 C6 C7 -61.36(13)
C13 O2 C6 C5 174.26(9)
O1 C5 C6 O2 67.97(11)
C4 C5 C6 O2 -174.72(9)
C10 C5 C6 O2 -53.49(12)
O1 C5 C6 C7 -54.12(12)
C4 C5 C6 C7 63.19(12)
C10 C5 C6 C7 -175.58(10)
O2 C6 C7 C8 57.17(14)
C5 C6 C7 C8 177.90(10)
C6 C7 C8 C9 -53.23(16)
C7 C8 C9 C13 52.45(16)
C2 C1 C11 C12 2.41(19)
C3 C4 C12 C11 -2.08(17)
C5 C4 C12 C11 177.49(11)
C1 C11 C12 C4 -0.65(19)
C6 O2 C13 C9 61.61(13)
C8 C9 C13 O2 -56.49(15)
